data_7214612
loop_
_publ_author_name
'Huang, Wen-Huan'
'Luan, Xin-Jun'
'Zhou, Xiang'
'Chen, Jun'
'Wang, Yao-Yu'
'Shi, Qi-Zhen'

_publ_section_title
;
 The influence of ligand configuration, solvent size and solvent polarity
 on the porous shape and void volume in a series of isomeric or isomorphic
 porous MOFs
;
_journal_issue 47
_journal_name_full CrystEngComm
_journal_page_first 10389
_journal_paper_doi 10.1039/c3ce41801d
_journal_volume 15
_journal_year 2013
_chemical_formula_sum 'C192 H Mn12 N8 O80'
_chemical_formula_weight 4358.29
_chemical_name_systematic
;
?
;
_space_group_IT_number 15
_symmetry_space_group_name_Hall '-C 2yc'
_symmetry_space_group_name_H-M 'C 1 2/c 1'
_atom_sites_solution_hydrogens geom
_atom_sites_solution_primary direct
_atom_sites_solution_secondary difmap
_audit_creation_method SHELXL-97
_cell_angle_alpha 90.00
_cell_angle_beta 106.317(3)
_cell_angle_gamma 90.00
_cell_formula_units_Z 1
_cell_length_a 27.565(3)
_cell_length_b 21.395(3)
_cell_length_c 9.3865(10)
_cell_measurement_temperature 296(2)
_cell_volume 5312.8(11)
_computing_structure_refinement 'SHELXL-97 (Sheldrick, 1997)'
_computing_structure_solution 'SHELXS-97 (Sheldrick, 1990)'
_diffrn_ambient_temperature 296(2)
_diffrn_measured_fraction_theta_full 0.945
_diffrn_measured_fraction_theta_max 0.945
_diffrn_radiation_monochromator graphite
_diffrn_radiation_source 'fine-focus sealed tube'
_diffrn_radiation_type MoK\a
_diffrn_radiation_wavelength 0.71073
_diffrn_reflns_av_R_equivalents 0.0730
_diffrn_reflns_av_sigmaI/netI 0.1245
_diffrn_reflns_limit_h_max 29
_diffrn_reflns_limit_h_min -36
_diffrn_reflns_limit_k_max 28
_diffrn_reflns_limit_k_min -25
_diffrn_reflns_limit_l_max 12
_diffrn_reflns_limit_l_min -10
_diffrn_reflns_number 16128
_diffrn_reflns_theta_full 28.80
_diffrn_reflns_theta_max 28.80
_diffrn_reflns_theta_min 1.22
_exptl_absorpt_coefficient_mu 0.776
_exptl_absorpt_correction_T_max 0.8362
_exptl_absorpt_correction_T_min 0.7474
_exptl_absorpt_correction_type multi-scan
_exptl_absorpt_process_details sadabs
_exptl_crystal_density_diffrn 1.362
_exptl_crystal_density_method 'not measured'
_exptl_crystal_F_000 2149
_exptl_crystal_size_max 0.30
_exptl_crystal_size_mid 0.26
_exptl_crystal_size_min 0.18
_refine_diff_density_max 0.524
_refine_diff_density_min -0.643
_refine_diff_density_rms 0.166
_refine_ls_extinction_method none
_refine_ls_goodness_of_fit_ref 0.998
_refine_ls_hydrogen_treatment mixed
_refine_ls_matrix_type full
_refine_ls_number_parameters 338
_refine_ls_number_reflns 6564
_refine_ls_number_restraints 3
_refine_ls_restrained_S_all 0.998
_refine_ls_R_factor_all 0.1251
_refine_ls_R_factor_gt 0.0583
_refine_ls_shift/su_max 0.013
_refine_ls_shift/su_mean 0.001
_refine_ls_structure_factor_coef Fsqd
_refine_ls_weighting_details 'calc w=1/[\s^2^(Fo^2^)+(0.0450P)^2^+1.0000P] where P=(Fo^2^+2Fc^2^)/3'
_refine_ls_weighting_scheme calc
_refine_ls_wR_factor_gt 0.1325
_refine_ls_wR_factor_ref 0.1462
_reflns_number_gt 2885
_reflns_number_total 6564
_reflns_threshold_expression >2sigma(I)
_cod_data_source_file c3ce41801d.txt
_cod_data_source_block xb5586
_cod_original_cell_volume 5312.7(11)
_cod_original_sg_symbol_H-M C2/c
_cod_database_code 7214612

loop_
_symmetry_equiv_pos_as_xyz
'x, y, z'
'-x, y, -z+1/2'
'x+1/2, y+1/2, z'
'-x+1/2, y+1/2, -z+1/2'
'-x, -y, -z'
'x, -y, z-1/2'
'-x+1/2, -y+1/2, -z'
'x+1/2, -y+1/2, z-1/2'

loop_
_atom_site_label
_atom_site_type_symbol
_atom_site_fract_x
_atom_site_fract_y
_atom_site_fract_z
_atom_site_U_iso_or_equiv
_atom_site_adp_type
_atom_site_occupancy
_atom_site_symmetry_multiplicity
_atom_site_calc_flag
_atom_site_refinement_flags
Mn1 Mn 0.75265(2) 0.43413(3) 0.94067(6) 0.03574(19) Uani 1 1 d .
Mn2 Mn 0.7500 0.2500 1.0000 0.0470(3) Uani 1 2 d S
O1 O 0.81573(10) 0.38415(13) 0.9094(3) 0.0465(8) Uani 1 1 d .
O8 O 1.22789(11) 0.48255(14) 1.1432(4) 0.0567(9) Uani 1 1 d .
O1W O 0.68932(12) 0.49040(19) 0.9957(4) 0.0692(10) Uani 1 1 d D
H1WA H 0.6623 0.4823 0.9350 0.104 Uiso 1 1 calc RD
O4 O 1.19603(10) 0.08545(14) 1.2334(3) 0.0485(8) Uani 1 1 d .
O5 O 1.19998(11) 0.15780(13) 1.4040(3) 0.0479(8) Uani 1 1 d .
O2 O 0.81220(11) 0.28041(14) 0.9318(3) 0.0510(8) Uani 1 1 d .
O7 O 1.21603(12) 0.43432(17) 1.3372(3) 0.0747(11) Uani 1 1 d .
O3 O 0.98335(11) 0.20458(13) 0.9326(4) 0.0612(10) Uani 1 1 d .
O6 O 0.99244(11) 0.42909(14) 0.9204(4) 0.0624(10) Uani 1 1 d .
O9 O 0.71650(13) 0.21471(16) 0.7822(3) 0.0632(10) Uani 1 1 d .
N100 N 0.71542(16) 0.18151(18) 0.5548(4) 0.0563(11) Uani 1 1 d .
C2 C 0.88918(14) 0.32514(18) 0.9213(4) 0.0327(9) Uani 1 1 d .
C1 C 0.83460(16) 0.3309(2) 0.9208(4) 0.0353(10) Uani 1 1 d .
C3 C 0.91198(15) 0.26715(19) 0.9267(4) 0.0394(10) Uani 1 1 d .
H3 H 0.8933 0.2309 0.9260 0.047 Uiso 1 1 calc R
C15 C 1.04390(16) 0.43174(19) 0.9931(5) 0.0465(11) Uani 1 1 d .
C14 C 1.17792(16) 0.1329(2) 1.2799(5) 0.0420(11) Uani 1 1 d .
C20 C 1.14537(15) 0.44669(18) 1.1305(4) 0.0368(10) Uani 1 1 d .
C6 C 0.99061(16) 0.3169(2) 0.9295(4) 0.0451(11) Uani 1 1 d .
H6 H 1.0243 0.3144 0.9293 0.054 Uiso 1 1 calc R
C21 C 1.20034(16) 0.4564(2) 1.2081(5) 0.0412(11) Uani 1 1 d .
C18 C 1.07433(16) 0.46024(19) 0.9173(5) 0.0453(11) Uani 1 1 d .
H18 H 1.0606 0.4745 0.8207 0.054 Uiso 1 1 calc R
C7 C 0.96239(16) 0.2635(2) 0.9333(5) 0.0449(11) Uani 1 1 d .
C19 C 1.12501(15) 0.46719(18) 0.9862(4) 0.0398(10) Uani 1 1 d .
H19 H 1.1458 0.4858 0.9356 0.048 Uiso 1 1 calc R
C17 C 1.11458(16) 0.41758(19) 1.2049(5) 0.0442(11) Uani 1 1 d .
H17 H 1.1284 0.4029 1.3010 0.053 Uiso 1 1 calc R
C5 C 0.96699(16) 0.3737(2) 0.9261(5) 0.0449(11) Uani 1 1 d .
C12 C 1.10208(17) 0.2035(2) 1.2353(5) 0.0481(12) Uani 1 1 d .
H12 H 1.1171 0.2229 1.3255 0.058 Uiso 1 1 calc R
C13 C 1.12747(16) 0.15724(19) 1.1865(5) 0.0421(11) Uani 1 1 d .
C16 C 1.06412(17) 0.4104(2) 1.1374(5) 0.0538(12) Uani 1 1 d .
H16 H 1.0434 0.3914 1.1877 0.065 Uiso 1 1 calc R
C10 C 1.10484(18) 0.1303(2) 1.0503(5) 0.0677(16) Uani 1 1 d .
H10 H 1.1219 0.0989 1.0158 0.081 Uiso 1 1 calc R
C22 C 0.7367(2) 0.1890(2) 0.6980(5) 0.0564(13) Uani 1 1 d .
H22 H 0.7693 0.1736 0.7375 0.068 Uiso 1 1 calc R
C24 C 0.6663(2) 0.2039(2) 0.4824(5) 0.0770(17) Uani 1 1 d .
H24A H 0.6513 0.2210 0.5546 0.116 Uiso 1 1 calc R
H24B H 0.6458 0.1701 0.4310 0.116 Uiso 1 1 calc R
H24C H 0.6684 0.2358 0.4125 0.116 Uiso 1 1 calc R
C4 C 0.91680(15) 0.3786(2) 0.9199(4) 0.0399(10) Uani 1 1 d .
H4 H 0.9016 0.4177 0.9149 0.048 Uiso 1 1 calc R
C9 C 1.05771(19) 0.1485(2) 0.9635(6) 0.0745(18) Uani 1 1 d .
H9 H 1.0436 0.1312 0.8701 0.089 Uiso 1 1 calc R
C8 C 1.03253(17) 0.1929(2) 1.0199(5) 0.0507(12) Uani 1 1 d .
C11 C 1.05510(17) 0.2216(2) 1.1543(5) 0.0513(12) Uani 1 1 d .
H11 H 1.0382 0.2532 1.1892 0.062 Uiso 1 1 calc R
C23 C 0.7423(2) 0.1500(2) 0.4626(6) 0.0828(19) Uani 1 1 d .
H23A H 0.7740 0.1345 0.5239 0.124 Uiso 1 1 calc R
H23B H 0.7484 0.1790 0.3914 0.124 Uiso 1 1 calc R
H23C H 0.7223 0.1158 0.4116 0.124 Uiso 1 1 calc R
H1WB H 0.6907(17) 0.510(3) 1.075(4) 0.17(4) Uiso 1 1 d D

loop_
_atom_site_aniso_label
_atom_site_aniso_U_11
_atom_site_aniso_U_22
_atom_site_aniso_U_33
_atom_site_aniso_U_23
_atom_site_aniso_U_13
_atom_site_aniso_U_12
Mn1 0.0273(4) 0.0407(4) 0.0364(3) -0.0010(3) 0.0042(3) -0.0011(3)
Mn2 0.0431(6) 0.0631(7) 0.0375(5) -0.0111(5) 0.0158(4) -0.0233(5)
O1 0.0288(17) 0.0428(18) 0.069(2) -0.0043(15) 0.0167(14) 0.0051(14)
O8 0.032(2) 0.052(2) 0.081(2) 0.0139(18) 0.0092(16) -0.0071(15)
O1W 0.044(2) 0.089(3) 0.071(3) -0.026(2) 0.0099(17) 0.0058(19)
O4 0.0389(19) 0.0527(19) 0.0492(18) 0.0007(15) 0.0046(14) 0.0135(15)
O5 0.0369(18) 0.0572(19) 0.0454(18) 0.0022(15) 0.0046(15) 0.0086(14)
O2 0.0340(18) 0.0526(19) 0.069(2) 0.0052(16) 0.0196(15) -0.0041(15)
O7 0.054(2) 0.113(3) 0.0427(19) 0.004(2) -0.0101(17) -0.018(2)
O3 0.0281(18) 0.0478(19) 0.090(2) -0.0136(17) -0.0122(16) 0.0130(14)
O6 0.0234(17) 0.052(2) 0.102(3) 0.0239(18) 0.0023(16) -0.0066(15)
O9 0.063(2) 0.079(2) 0.0476(19) -0.0232(18) 0.0148(17) -0.0094(19)
N100 0.071(3) 0.058(3) 0.039(2) -0.007(2) 0.013(2) -0.007(2)
C2 0.021(2) 0.038(2) 0.037(2) 0.0044(19) 0.0042(17) 0.0018(18)
C1 0.032(2) 0.044(3) 0.029(2) -0.0049(19) 0.0065(18) -0.007(2)
C3 0.029(3) 0.041(3) 0.042(2) 0.001(2) -0.0002(19) -0.0043(19)
C15 0.026(2) 0.047(3) 0.063(3) 0.005(2) 0.007(2) -0.002(2)
C14 0.034(3) 0.045(3) 0.048(3) 0.009(2) 0.012(2) 0.011(2)
C20 0.029(2) 0.040(2) 0.039(2) -0.0045(19) 0.0042(18) -0.0033(18)
C6 0.024(2) 0.056(3) 0.052(3) 0.005(2) 0.004(2) 0.002(2)
C21 0.035(3) 0.038(2) 0.048(3) -0.008(2) 0.008(2) -0.006(2)
C18 0.037(3) 0.048(3) 0.044(3) 0.007(2) 0.001(2) -0.008(2)
C7 0.030(3) 0.043(3) 0.052(3) -0.003(2) -0.003(2) 0.007(2)
C19 0.030(3) 0.042(3) 0.044(2) 0.001(2) 0.0043(19) -0.0078(19)
C17 0.040(3) 0.048(3) 0.043(2) 0.001(2) 0.009(2) -0.007(2)
C5 0.030(3) 0.044(3) 0.056(3) 0.007(2) 0.006(2) -0.001(2)
C12 0.041(3) 0.056(3) 0.043(3) 0.001(2) 0.004(2) 0.014(2)
C13 0.033(3) 0.044(3) 0.043(3) 0.004(2) 0.001(2) 0.014(2)
C16 0.047(3) 0.066(3) 0.052(3) 0.008(3) 0.020(2) -0.011(2)
C10 0.056(4) 0.064(3) 0.067(3) -0.016(3) -0.009(3) 0.033(3)
C22 0.061(4) 0.056(3) 0.053(3) -0.002(3) 0.019(3) -0.011(3)
C24 0.088(5) 0.078(4) 0.056(3) -0.004(3) 0.005(3) 0.006(3)
C4 0.030(2) 0.042(3) 0.046(2) 0.004(2) 0.0067(19) 0.0085(19)
C9 0.049(3) 0.079(4) 0.073(4) -0.024(3) -0.019(3) 0.032(3)
C8 0.031(3) 0.046(3) 0.069(3) 0.003(2) 0.004(2) 0.010(2)
C11 0.037(3) 0.055(3) 0.058(3) -0.002(2) 0.007(2) 0.017(2)
C23 0.122(6) 0.072(4) 0.066(4) -0.013(3) 0.046(4) -0.005(3)

loop_
_atom_type_symbol
_atom_type_description
_atom_type_scat_dispersion_real
_atom_type_scat_dispersion_imag
_atom_type_scat_source
C C 0.0033 0.0016 'International Tables Vol C Tables 4.2.6.8 and 6.1.1.4'
H H 0.0000 0.0000 'International Tables Vol C Tables 4.2.6.8 and 6.1.1.4'
Mn Mn 0.3368 0.7283 'International Tables Vol C Tables 4.2.6.8 and 6.1.1.4'
N N 0.0061 0.0033 'International Tables Vol C Tables 4.2.6.8 and 6.1.1.4'
O O 0.0106 0.0060 'International Tables Vol C Tables 4.2.6.8 and 6.1.1.4'

loop_
_geom_angle_atom_site_label_1
_geom_angle_atom_site_label_2
_geom_angle_atom_site_label_3
_geom_angle
_geom_angle_site_symmetry_1
_geom_angle_site_symmetry_3
O7 Mn1 O8 107.95(14) 2_757 5_767
O7 Mn1 O1 90.82(13) 2_757 .
O8 Mn1 O1 94.06(12) 5_767 .
O7 Mn1 O4 156.73(14) 2_757 8_455
O8 Mn1 O4 91.33(12) 5_767 8_455
O1 Mn1 O4 100.92(11) . 8_455
O7 Mn1 O1W 84.16(14) 2_757 .
O8 Mn1 O1W 85.93(14) 5_767 .
O1 Mn1 O1W 174.71(12) . .
O4 Mn1 O1W 84.37(12) 8_455 .
O7 Mn1 O5 102.40(13) 2_757 8_455
O8 Mn1 O5 148.68(11) 5_767 8_455
O1 Mn1 O5 93.03(11) . 8_455
O4 Mn1 O5 57.37(10) 8_455 8_455
O1W Mn1 O5 89.69(12) . 8_455
O7 Mn1 C14 129.50(15) 2_757 8_455
O8 Mn1 C14 119.80(13) 5_767 8_455
O1 Mn1 C14 100.75(12) . 8_455
O4 Mn1 C14 28.70(12) 8_455 8_455
O1W Mn1 C14 83.79(13) . 8_455
O5 Mn1 C14 28.92(11) 8_455 8_455
O2 Mn2 O2 180.00(7) 7_657 .
O2 Mn2 O9 89.33(13) 7_657 7_657
O2 Mn2 O9 90.67(13) . 7_657
O2 Mn2 O9 90.67(13) 7_657 .
O2 Mn2 O9 89.33(13) . .
O9 Mn2 O9 180.000(1) 7_657 .
O2 Mn2 O5 93.57(11) 7_657 2_757
O2 Mn2 O5 86.43(11) . 2_757
O9 Mn2 O5 83.34(11) 7_657 2_757
O9 Mn2 O5 96.66(12) . 2_757
O2 Mn2 O5 86.43(11) 7_657 8_455
O2 Mn2 O5 93.57(11) . 8_455
O9 Mn2 O5 96.66(12) 7_657 8_455
O9 Mn2 O5 83.34(11) . 8_455
O5 Mn2 O5 180.000(1) 2_757 8_455
C1 O1 Mn1 141.8(3) . .
C21 O8 Mn1 146.8(3) . 5_767
Mn1 O1W H1WA 109.5 . .
Mn1 O1W H1WB 128(3) . .
H1WA O1W H1WB 121.6 . .
C14 O4 Mn1 95.8(2) . 8_556
C14 O5 Mn1 84.4(2) . 8_556
C14 O5 Mn2 139.2(3) . 2_757
Mn1 O5 Mn2 110.67(11) 8_556 2_757
C1 O2 Mn2 138.7(3) . .
C21 O7 Mn1 157.8(3) . 2_757
C7 O3 C8 119.8(3) . .
C5 O6 C15 118.2(3) . .
C22 O9 Mn2 128.9(3) . .
C22 N100 C24 122.7(5) . .
C22 N100 C23 120.6(5) . .
C24 N100 C23 116.7(4) . .
C4 C2 C3 119.9(4) . .
C4 C2 C1 119.1(4) . .
C3 C2 C1 121.0(4) . .
O1 C1 O2 126.0(4) . .
O1 C1 C2 117.9(4) . .
O2 C1 C2 116.1(4) . .
C7 C3 C2 119.6(4) . .
C7 C3 H3 120.2 . .
C2 C3 H3 120.2 . .
C18 C15 C16 120.7(4) . .
C18 C15 O6 116.5(4) . .
C16 C15 O6 122.6(4) . .
O4 C14 O5 121.4(4) . .
O4 C14 C13 117.7(4) . .
O5 C14 C13 120.8(4) . .
O4 C14 Mn1 55.55(19) . 8_556
O5 C14 Mn1 66.7(2) . 8_556
C13 C14 Mn1 166.1(3) . 8_556
C19 C20 C17 119.8(4) . .
C19 C20 C21 120.5(4) . .
C17 C20 C21 119.7(4) . .
C5 C6 C7 117.6(4) . .
C5 C6 H6 121.2 . .
C7 C6 H6 121.2 . .
O8 C21 O7 123.6(4) . .
O8 C21 C20 120.1(4) . .
O7 C21 C20 116.2(4) . .
C19 C18 C15 119.2(4) . .
C19 C18 H18 120.4 . .
C15 C18 H18 120.4 . .
C3 C7 O3 117.9(4) . .
C3 C7 C6 121.2(4) . .
O3 C7 C6 120.7(4) . .
C18 C19 C20 120.4(4) . .
C18 C19 H19 119.8 . .
C20 C19 H19 119.8 . .
C16 C17 C20 120.3(4) . .
C16 C17 H17 119.9 . .
C20 C17 H17 119.9 . .
C4 C5 C6 122.3(4) . .
C4 C5 O6 116.6(4) . .
C6 C5 O6 121.0(4) . .
C11 C12 C13 121.1(4) . .
C11 C12 H12 119.4 . .
C13 C12 H12 119.4 . .
C12 C13 C10 118.2(4) . .
C12 C13 C14 122.0(4) . .
C10 C13 C14 119.7(4) . .
C17 C16 C15 119.5(4) . .
C17 C16 H16 120.2 . .
C15 C16 H16 120.2 . .
C13 C10 C9 122.3(4) . .
C13 C10 H10 118.9 . .
C9 C10 H10 118.9 . .
O9 C22 N100 124.3(5) . .
O9 C22 H22 117.9 . .
N100 C22 H22 117.9 . .
N100 C24 H24A 109.5 . .
N100 C24 H24B 109.5 . .
H24A C24 H24B 109.5 . .
N100 C24 H24C 109.5 . .
H24A C24 H24C 109.5 . .
H24B C24 H24C 109.5 . .
C5 C4 C2 119.3(4) . .
C5 C4 H4 120.4 . .
C2 C4 H4 120.4 . .
C8 C9 C10 117.6(4) . .
C8 C9 H9 121.2 . .
C10 C9 H9 121.2 . .
C9 C8 C11 120.9(4) . .
C9 C8 O3 114.3(4) . .
C11 C8 O3 124.7(4) . .
C12 C11 C8 119.7(4) . .
C12 C11 H11 120.1 . .
C8 C11 H11 120.1 . .
N100 C23 H23A 109.5 . .
N100 C23 H23B 109.5 . .
H23A C23 H23B 109.5 . .
N100 C23 H23C 109.5 . .
H23A C23 H23C 109.5 . .
H23B C23 H23C 109.5 . .

loop_
_geom_bond_atom_site_label_1
_geom_bond_atom_site_label_2
_geom_bond_distance
_geom_bond_site_symmetry_2
Mn1 O7 2.020(3) 2_757
Mn1 O8 2.079(3) 5_767
Mn1 O1 2.131(3) .
Mn1 O4 2.166(3) 8_455
Mn1 O1W 2.296(3) .
Mn1 O5 2.411(3) 8_455
Mn1 C14 2.613(4) 8_455
Mn2 O2 2.095(3) 7_657
Mn2 O2 2.095(3) .
Mn2 O9 2.131(3) 7_657
Mn2 O9 2.131(3) .
Mn2 O5 2.430(3) 2_757
Mn2 O5 2.430(3) 8_455
O1 C1 1.244(5) .
O8 C21 1.233(5) .
O8 Mn1 2.079(3) 5_767
O1W H1WA 0.8200 .
O1W H1WB 0.842(19) .
O4 C14 1.261(5) .
O4 Mn1 2.166(3) 8_556
O5 C14 1.270(5) .
O5 Mn1 2.411(3) 8_556
O5 Mn2 2.430(3) 2_757
O2 C1 1.263(5) .
O7 C21 1.259(5) .
O7 Mn1 2.020(3) 2_757
O3 C7 1.387(5) .
O3 C8 1.395(5) .
O6 C5 1.387(5) .
O6 C15 1.392(5) .
O9 C22 1.219(5) .
N100 C22 1.316(5) .
N100 C24 1.418(6) .
N100 C23 1.454(6) .
C2 C4 1.376(5) .
C2 C3 1.385(5) .
C2 C1 1.508(6) .
C3 C7 1.376(6) .
C3 H3 0.9300 .
C15 C18 1.385(6) .
C15 C16 1.389(6) .
C14 C13 1.513(5) .
C14 Mn1 2.613(4) 8_556
C20 C19 1.384(5) .
C20 C17 1.389(6) .
C20 C21 1.500(5) .
C6 C5 1.374(6) .
C6 C7 1.389(6) .
C6 H6 0.9300 .
C18 C19 1.373(5) .
C18 H18 0.9300 .
C19 H19 0.9300 .
C17 C16 1.365(6) .
C17 H17 0.9300 .
C5 C4 1.373(5) .
C12 C11 1.361(5) .
C12 C13 1.363(6) .
C12 H12 0.9300 .
C13 C10 1.381(6) .
C16 H16 0.9300 .
C10 C9 1.381(6) .
C10 H10 0.9300 .
C22 H22 0.9300 .
C24 H24A 0.9600 .
C24 H24B 0.9600 .
C24 H24C 0.9600 .
C4 H4 0.9300 .
C9 C8 1.368(6) .
C9 H9 0.9300 .
C8 C11 1.384(6) .
C11 H11 0.9300 .
C23 H23A 0.9600 .
C23 H23B 0.9600 .
C23 H23C 0.9600 .

loop_
_platon_squeeze_void_nr
_platon_squeeze_void_average_x
_platon_squeeze_void_average_y
_platon_squeeze_void_average_z
_platon_squeeze_void_volume
_platon_squeeze_void_count_electrons
1 0.000 0.000 -0.022 495.4 158.1
2 0.500 0.500 0.079 495.4 158.1
3 0.000 0.676 0.250 7.1 1.2
4 0.500 0.176 0.250 7.1 1.2
5 0.000 0.324 0.750 7.1 0.6
6 0.500 0.824 0.750 7.1 0.6
